data_4064349
loop_
_publ_author_name
'Moerdyk, Jonathan P.'
'Bielawski, Christopher W.'

_publ_section_title
;
 Olefin Metathesis Catalysts ContainingN,N&#x2032;-Diamidocarbenes
;
_journal_issue 8
_journal_name_full Organometallics
_journal_page_first 2278
_journal_paper_doi 10.1021/om200061c
_journal_volume 30
_journal_year 2011
_chemical_formula_moiety N,N-(Mes)2-4,6-diketo-5,5-(Me)2-2-ylidIrCODCl
_chemical_formula_sum 'C32 H40 Cl Ir N2 O2'
_chemical_formula_weight 712.31
_chemical_name_common 6-KetoMes-IrCODCl
_chemical_name_systematic
; 
 ? 
;
_space_group_IT_number 14
_symmetry_cell_setting monoclinic
_symmetry_space_group_name_Hall '-P 2yn'
_symmetry_space_group_name_H-M 'P 1 21/n 1'
_atom_sites_solution_hydrogens geom
_atom_sites_solution_primary direct
_atom_sites_solution_secondary difmap
_audit_creation_method SHELXL-97
_cell_angle_alpha 90.00
_cell_angle_beta 98.0040(10)
_cell_angle_gamma 90.00
_cell_formula_units_Z 4
_cell_length_a 11.75290(10)
_cell_length_b 9.43090(10)
_cell_length_c 26.6821(2)
_cell_measurement_temperature 150(2)
_cell_volume 2928.64(5)
_computing_cell_refinement 'Collect software, Nonius B.V. 1998'
_computing_data_collection 'Collect software, Nonius B.V. 1998'
_computing_data_reduction 'DENZO and Scalepack (Otwinoski and Minor, 1997)'
_computing_structure_refinement 'SHELXL-97 (Sheldrick, 1997)'
_computing_structure_solution 'SHELXS-97 (Sheldrick, 1990)'
_diffrn_ambient_temperature 150(2)
_diffrn_measured_fraction_theta_full 0.993
_diffrn_measured_fraction_theta_max 0.993
_diffrn_measurement_device_type 'CCD area detector'
_diffrn_measurement_method 'omega scans'
_diffrn_radiation_monochromator graphite
_diffrn_radiation_source 'fine-focus sealed tube'
_diffrn_radiation_type MoK\a
_diffrn_radiation_wavelength 0.71073
_diffrn_reflns_av_R_equivalents 0.0222
_diffrn_reflns_av_sigmaI/netI 0.0234
_diffrn_reflns_limit_h_max 13
_diffrn_reflns_limit_h_min -13
_diffrn_reflns_limit_k_max 11
_diffrn_reflns_limit_k_min -11
_diffrn_reflns_limit_l_max 31
_diffrn_reflns_limit_l_min -31
_diffrn_reflns_number 16922
_diffrn_reflns_theta_full 25.00
_diffrn_reflns_theta_max 25.00
_diffrn_reflns_theta_min 2.95
_exptl_absorpt_coefficient_mu 4.681
_exptl_absorpt_correction_type none
_exptl_absorpt_process_details none
_exptl_crystal_colour red
_exptl_crystal_density_diffrn 1.616
_exptl_crystal_density_method 'not measured'
_exptl_crystal_description block
_exptl_crystal_F_000 1424
_exptl_crystal_size_max 0.200
_exptl_crystal_size_mid 0.200
_exptl_crystal_size_min 0.200
_refine_diff_density_max 0.458
_refine_diff_density_min -0.695
_refine_diff_density_rms 0.066
_refine_ls_extinction_method none
_refine_ls_goodness_of_fit_ref 1.006
_refine_ls_hydrogen_treatment constr
_refine_ls_matrix_type full
_refine_ls_number_parameters 351
_refine_ls_number_reflns 5118
_refine_ls_number_restraints 0
_refine_ls_restrained_S_all 1.006
_refine_ls_R_factor_all 0.0162
_refine_ls_R_factor_gt 0.0155
_refine_ls_shift/su_max 0.002
_refine_ls_shift/su_mean 0.000
_refine_ls_structure_factor_coef Fsqd
_refine_ls_weighting_details 'calc w=1/[\s^2^(Fo^2^)+(0.0223P)^2^+2.6804P] where P=(Fo^2^+2Fc^2^)/3'
_refine_ls_weighting_scheme calc
_refine_ls_wR_factor_gt 0.0426
_refine_ls_wR_factor_ref 0.0431
_reflns_number_gt 4950
_reflns_number_total 5118
_reflns_threshold_expression >2sigma(I)
_cod_data_source_file om200061c_si_002.cif
_cod_data_source_block 6MesIrCODCl
_cod_original_sg_symbol_H-M P_1_21/n_1
_cod_database_code 4064349

loop_
_symmetry_equiv_pos_as_xyz
'x, y, z'
'-x+1/2, y+1/2, -z+1/2'
'-x, -y, -z'
'x-1/2, -y-1/2, z-1/2'

loop_
_atom_site_label
_atom_site_type_symbol
_atom_site_fract_x
_atom_site_fract_y
_atom_site_fract_z
_atom_site_U_iso_or_equiv
_atom_site_adp_type
_atom_site_occupancy
_atom_site_symmetry_multiplicity
_atom_site_calc_flag
_atom_site_refinement_flags
Ir1 Ir 0.939255(6) 0.772401(9) 0.098390(3) 0.01420(5) Uani 1 1 d .
O1 O 0.48806(15) 0.73456(19) 0.08923(7) 0.0276(4) Uani 1 1 d .
C1 C 0.79113(18) 0.7019(2) 0.11782(8) 0.0139(4) Uani 1 1 d .
N1 N 0.68264(17) 0.73477(19) 0.09344(7) 0.0151(4) Uani 1 1 d .
Cl1 Cl 0.91543(5) 0.97456(6) 0.14821(2) 0.02563(13) Uani 1 1 d .
C2 C 0.5800(2) 0.7219(2) 0.11500(9) 0.0184(5) Uani 1 1 d .
N2 N 0.79322(14) 0.63134(19) 0.16303(6) 0.0146(4) Uani 1 1 d .
O2 O 0.70555(14) 0.5345(2) 0.22547(7) 0.0329(4) Uani 1 1 d .
C3 C 0.59511(19) 0.7026(3) 0.17178(8) 0.0191(5) Uani 1 1 d .
C4 C 0.69885(18) 0.6121(2) 0.18965(8) 0.0190(5) Uani 1 1 d .
C5 C 0.6206(2) 0.8510(3) 0.19592(9) 0.0274(5) Uani 1 1 d .
H5A H 0.6886 0.8894 0.1848 0.041 Uiso 1 1 calc R
H5B H 0.6323 0.8423 0.2321 0.041 Uiso 1 1 calc R
H5C H 0.5568 0.9129 0.1857 0.041 Uiso 1 1 calc R
C6 C 0.4878(2) 0.6385(3) 0.18881(9) 0.0307(6) Uani 1 1 d .
H6A H 0.4719 0.5484 0.1726 0.046 Uiso 1 1 calc R
H6B H 0.4238 0.7010 0.1797 0.046 Uiso 1 1 calc R
H6C H 0.5000 0.6257 0.2249 0.046 Uiso 1 1 calc R
C7 C 0.93985(19) 0.6646(2) 0.02899(8) 0.0190(5) Uani 1 1 d .
H7A H 0.8652 0.6237 0.0156 0.023 Uiso 1 1 calc R
C8 C 0.9902(2) 0.7565(3) -0.00875(10) 0.0253(5) Uani 1 1 d .
H8A H 0.9313 0.8205 -0.0246 0.030 Uiso 1 1 calc R
H8B H 1.0137 0.6966 -0.0350 0.030 Uiso 1 1 calc R
C9 C 1.0939(2) 0.8437(3) 0.01540(9) 0.0277(5) Uani 1 1 d .
H9A H 1.1632 0.7872 0.0165 0.033 Uiso 1 1 calc R
H9B H 1.1023 0.9267 -0.0052 0.033 Uiso 1 1 calc R
C10 C 1.07951(19) 0.8900(3) 0.06875(9) 0.0241(5) Uani 1 1 d .
H10A H 1.0763 0.9930 0.0732 0.029 Uiso 1 1 calc R
C11 C 1.12397(19) 0.8167(3) 0.11217(9) 0.0253(5) Uani 1 1 d .
H11A H 1.1469 0.8780 0.1415 0.030 Uiso 1 1 calc R
C12 C 1.1896(2) 0.6786(3) 0.11382(10) 0.0307(6) Uani 1 1 d .
H12A H 1.1967 0.6403 0.1479 0.037 Uiso 1 1 calc R
H12B H 1.2664 0.6971 0.1061 0.037 Uiso 1 1 calc R
C13 C 1.1321(2) 0.5681(3) 0.07672(9) 0.0294(6) Uani 1 1 d .
H13A H 1.1610 0.5781 0.0446 0.035 Uiso 1 1 calc R
H13B H 1.1521 0.4740 0.0897 0.035 Uiso 1 1 calc R
C14 C 1.00140(19) 0.5835(2) 0.06826(9) 0.0211(5) Uani 1 1 d .
H14A H 0.9607 0.4979 0.0766 0.025 Uiso 1 1 calc R
C15 C 0.6681(2) 0.7747(2) 0.03984(9) 0.0177(5) Uani 1 1 d .
C16 C 0.65238(18) 0.6646(3) 0.00410(8) 0.0203(5) Uani 1 1 d .
C17 C 0.6409(2) 0.7020(3) -0.04683(9) 0.0262(5) Uani 1 1 d .
H17A H 0.6320 0.6308 -0.0712 0.031 Uiso 1 1 calc R
C18 C 0.6424(2) 0.8421(3) -0.06220(9) 0.0288(6) Uani 1 1 d .
C19 C 0.64967(19) 0.9478(3) -0.02591(9) 0.0270(5) Uani 1 1 d .
H19A H 0.6468 1.0421 -0.0362 0.032 Uiso 1 1 calc R
C20 C 0.66115(18) 0.9166(3) 0.02596(8) 0.0207(5) Uani 1 1 d .
C21 C 0.6631(2) 1.0346(3) 0.06366(9) 0.0281(5) Uani 1 1 d .
H21A H 0.6090 1.0148 0.0866 0.042 Uiso 1 1 calc R
H21B H 0.6427 1.1220 0.0462 0.042 Uiso 1 1 calc R
H21C H 0.7388 1.0428 0.0823 0.042 Uiso 1 1 calc R
C22 C 0.6341(3) 0.8805(4) -0.11778(9) 0.0466(8) Uani 1 1 d .
H22A H 0.5706 0.8309 -0.1365 0.070 Uiso 1 1 calc R
H22B H 0.7040 0.8539 -0.1302 0.070 Uiso 1 1 calc R
H22C H 0.6225 0.9808 -0.1218 0.070 Uiso 1 1 calc R
C23 C 0.6495(2) 0.5111(3) 0.01944(9) 0.0259(5) Uani 1 1 d .
H23A H 0.6224 0.4544 -0.0097 0.039 Uiso 1 1 calc R
H23B H 0.5989 0.5000 0.0445 0.039 Uiso 1 1 calc R
H23C H 0.7255 0.4811 0.0333 0.039 Uiso 1 1 calc R
C24 C 0.89941(18) 0.5588(2) 0.18437(8) 0.0157(4) Uani 1 1 d .
C25 C 0.91777(19) 0.4222(2) 0.16695(8) 0.0193(5) Uani 1 1 d .
C26 C 1.0224(2) 0.3574(3) 0.18406(9) 0.0250(5) Uani 1 1 d .
H26A H 1.0377 0.2681 0.1718 0.030 Uiso 1 1 calc R
C27 C 1.10439(19) 0.4229(3) 0.21897(9) 0.0253(5) Uani 1 1 d .
C28 C 1.07695(19) 0.5521(3) 0.23927(8) 0.0227(5) Uani 1 1 d .
H28A H 1.1293 0.5935 0.2643 0.027 Uiso 1 1 calc R
C29 C 0.97363(18) 0.6217(2) 0.22335(8) 0.0185(4) Uani 1 1 d .
C30 C 0.9422(3) 0.7531(3) 0.25032(10) 0.0269(6) Uani 1 1 d .
H30A H 1.0109 0.8008 0.2651 0.040 Uiso 1 1 calc R
H30B H 0.8977 0.7272 0.2765 0.040 Uiso 1 1 calc R
H30D H 0.8979 0.8151 0.2266 0.040 Uiso 1 1 calc R
C31 C 1.2188(2) 0.3534(4) 0.23554(11) 0.0421(7) Uani 1 1 d .
H31A H 1.2076 0.2538 0.2405 0.063 Uiso 1 1 calc R
H31D H 1.2539 0.3954 0.2667 0.063 Uiso 1 1 calc R
H31B H 1.2677 0.3667 0.2100 0.063 Uiso 1 1 calc R
C32 C 0.8269(2) 0.3427(3) 0.13262(9) 0.0276(5) Uani 1 1 d .
H32D H 0.7884 0.4065 0.1078 0.041 Uiso 1 1 calc R
H32A H 0.7723 0.3030 0.1523 0.041 Uiso 1 1 calc R
H32B H 0.8623 0.2678 0.1159 0.041 Uiso 1 1 calc R

loop_
_atom_site_aniso_label
_atom_site_aniso_U_11
_atom_site_aniso_U_22
_atom_site_aniso_U_33
_atom_site_aniso_U_23
_atom_site_aniso_U_13
_atom_site_aniso_U_12
Ir1 0.01113(6) 0.01543(7) 0.01591(6) -0.00001(3) 0.00148(4) -0.00073(3)
O1 0.0120(9) 0.0483(12) 0.0217(9) 0.0024(7) -0.0005(7) 0.0024(7)
C1 0.0137(11) 0.0111(10) 0.0164(10) -0.0036(8) -0.0002(8) 0.0013(8)
N1 0.0111(10) 0.0204(10) 0.0133(10) 0.0006(7) 0.0003(7) 0.0003(7)
Cl1 0.0293(3) 0.0180(3) 0.0292(3) -0.0060(2) 0.0026(2) -0.0001(2)
C2 0.0145(12) 0.0209(13) 0.0197(12) -0.0018(9) 0.0019(9) 0.0005(8)
N2 0.0113(8) 0.0159(9) 0.0167(8) 0.0017(7) 0.0019(7) 0.0015(7)
O2 0.0219(9) 0.0471(12) 0.0312(9) 0.0214(9) 0.0086(7) 0.0054(8)
C3 0.0141(11) 0.0272(12) 0.0159(11) 0.0004(9) 0.0020(9) 0.0007(9)
C4 0.0154(11) 0.0226(12) 0.0191(11) -0.0020(9) 0.0025(8) -0.0002(9)
C5 0.0244(13) 0.0323(14) 0.0255(12) -0.0077(10) 0.0027(10) 0.0056(11)
C6 0.0164(12) 0.0519(17) 0.0248(12) 0.0053(12) 0.0065(10) 0.0003(11)
C7 0.0171(11) 0.0206(12) 0.0200(11) -0.0041(9) 0.0057(8) -0.0016(9)
C8 0.0276(15) 0.0295(13) 0.0198(13) -0.0022(10) 0.0066(11) -0.0025(10)
C9 0.0240(12) 0.0323(14) 0.0280(12) 0.0046(11) 0.0081(10) -0.0056(10)
C10 0.0183(12) 0.0266(13) 0.0277(12) 0.0007(10) 0.0048(9) -0.0104(10)
C11 0.0129(11) 0.0360(14) 0.0268(12) -0.0021(11) 0.0020(9) -0.0084(11)
C12 0.0116(12) 0.0498(17) 0.0304(13) 0.0040(12) 0.0018(10) 0.0033(12)
C13 0.0202(13) 0.0350(15) 0.0332(13) 0.0007(11) 0.0049(10) 0.0116(11)
C14 0.0165(11) 0.0199(12) 0.0282(12) -0.0006(9) 0.0077(9) 0.0013(9)
C15 0.0102(11) 0.0293(14) 0.0130(11) 0.0016(9) -0.0002(9) 0.0011(9)
C16 0.0118(10) 0.0289(13) 0.0194(11) -0.0029(9) -0.0008(8) 0.0024(9)
C17 0.0161(12) 0.0438(15) 0.0176(12) -0.0064(11) -0.0011(9) 0.0027(11)
C18 0.0188(12) 0.0471(17) 0.0196(12) 0.0075(11) -0.0005(9) 0.0029(11)
C19 0.0185(12) 0.0364(15) 0.0254(12) 0.0114(11) 0.0001(9) 0.0007(10)
C20 0.0119(11) 0.0280(13) 0.0218(11) 0.0029(10) 0.0013(8) 0.0003(9)
C21 0.0279(13) 0.0246(13) 0.0304(13) 0.0032(10) -0.0011(10) 0.0032(10)
C22 0.0499(18) 0.069(2) 0.0208(13) 0.0100(14) 0.0031(12) 0.0047(16)
C23 0.0213(12) 0.0308(14) 0.0249(12) -0.0063(10) 0.0004(10) 0.0001(10)
C24 0.0139(10) 0.0176(11) 0.0156(10) 0.0045(8) 0.0023(8) 0.0030(9)
C25 0.0203(11) 0.0188(11) 0.0194(11) 0.0048(9) 0.0050(9) 0.0013(9)
C26 0.0294(13) 0.0205(12) 0.0259(12) 0.0054(10) 0.0072(10) 0.0099(10)
C27 0.0172(12) 0.0331(14) 0.0265(12) 0.0121(10) 0.0067(9) 0.0082(10)
C28 0.0171(11) 0.0275(13) 0.0222(11) 0.0059(10) -0.0018(9) -0.0034(10)
C29 0.0171(11) 0.0197(11) 0.0188(10) 0.0043(9) 0.0027(8) -0.0016(9)
C30 0.0298(15) 0.0265(13) 0.0222(14) -0.0040(10) -0.0036(11) 0.0007(10)
C31 0.0255(14) 0.054(2) 0.0464(16) 0.0133(14) 0.0040(12) 0.0191(13)
C32 0.0333(14) 0.0169(12) 0.0311(13) -0.0007(10) -0.0005(11) 0.0005(10)

loop_
_atom_type_symbol
_atom_type_description
_atom_type_scat_dispersion_real
_atom_type_scat_dispersion_imag
_atom_type_scat_source
C C 0.0033 0.0016 'International Tables Vol C Tables 4.2.6.8 and 6.1.1.4'
H H 0.0000 0.0000 'International Tables Vol C Tables 4.2.6.8 and 6.1.1.4'
Cl Cl 0.1484 0.1585 'International Tables Vol C Tables 4.2.6.8 and 6.1.1.4'
Ir Ir -1.4442 7.9887 'International Tables Vol C Tables 4.2.6.8 and 6.1.1.4'
N N 0.0061 0.0033 'International Tables Vol C Tables 4.2.6.8 and 6.1.1.4'
O O 0.0106 0.0060 'International Tables Vol C Tables 4.2.6.8 and 6.1.1.4'

loop_
_geom_angle_atom_site_label_1
_geom_angle_atom_site_label_2
_geom_angle_atom_site_label_3
_geom_angle
C1 Ir1 C7 100.17(8)
C1 Ir1 C14 100.18(8)
C7 Ir1 C14 38.94(9)
C1 Ir1 C11 153.97(9)
C7 Ir1 C11 96.58(9)
C14 Ir1 C11 80.71(9)
C1 Ir1 C10 167.13(9)
C7 Ir1 C10 80.50(9)
C14 Ir1 C10 88.44(9)
C11 Ir1 C10 36.65(9)
C1 Ir1 Cl1 86.96(6)
C7 Ir1 Cl1 153.65(6)
C14 Ir1 Cl1 164.36(6)
C11 Ir1 Cl1 86.79(7)
C10 Ir1 Cl1 87.10(7)
N2 C1 N1 115.08(19)
N2 C1 Ir1 118.61(14)
N1 C1 Ir1 125.62(16)
C1 N1 C2 124.93(19)
C1 N1 C15 119.42(19)
C2 N1 C15 115.43(18)
O1 C2 N1 120.6(2)
O1 C2 C3 123.7(2)
N1 C2 C3 115.55(19)
C1 N2 C4 125.82(17)
C1 N2 C24 118.46(17)
C4 N2 C24 115.53(17)
C4 C3 C2 111.17(18)
C4 C3 C6 110.3(2)
C2 C3 C6 111.11(19)
C4 C3 C5 106.13(18)
C2 C3 C5 107.23(19)
C6 C3 C5 110.7(2)
O2 C4 N2 120.8(2)
O2 C4 C3 123.9(2)
N2 C4 C3 115.18(19)
C3 C5 H5A 109.5
C3 C5 H5B 109.5
H5A C5 H5B 109.5
C3 C5 H5C 109.5
H5A C5 H5C 109.5
H5B C5 H5C 109.5
C3 C6 H6A 109.5
C3 C6 H6B 109.5
H6A C6 H6B 109.5
C3 C6 H6C 109.5
H6A C6 H6C 109.5
H6B C6 H6C 109.5
C14 C7 C8 126.7(2)
C14 C7 Ir1 71.00(13)
C8 C7 Ir1 110.98(15)
C14 C7 H7A 113.4
C8 C7 H7A 113.4
Ir1 C7 H7A 113.4
C7 C8 C9 112.9(2)
C7 C8 H8A 109.0
C9 C8 H8A 109.0
C7 C8 H8B 109.0
C9 C8 H8B 109.0
H8A C8 H8B 107.8
C10 C9 C8 111.21(19)
C10 C9 H9A 109.4
C8 C9 H9A 109.4
C10 C9 H9B 109.4
C8 C9 H9B 109.4
H9A C9 H9B 108.0
C11 C10 C9 124.1(2)
C11 C10 Ir1 70.47(13)
C9 C10 Ir1 111.98(15)
C11 C10 H10A 114.2
C9 C10 H10A 114.2
Ir1 C10 H10A 114.2
C10 C11 C12 125.8(2)
C10 C11 Ir1 72.88(13)
C12 C11 Ir1 109.30(17)
C10 C11 H11A 113.7
C12 C11 H11A 113.7
Ir1 C11 H11A 113.7
C11 C12 C13 113.0(2)
C11 C12 H12A 109.0
C13 C12 H12A 109.0
C11 C12 H12B 109.0
C13 C12 H12B 109.0
H12A C12 H12B 107.8
C14 C13 C12 112.1(2)
C14 C13 H13A 109.2
C12 C13 H13A 109.2
C14 C13 H13B 109.2
C12 C13 H13B 109.2
H13A C13 H13B 107.9
C7 C14 C13 124.2(2)
C7 C14 Ir1 70.07(13)
C13 C14 Ir1 114.52(16)
C7 C14 H14A 113.6
C13 C14 H14A 113.6
Ir1 C14 H14A 113.6
C20 C15 C16 122.3(2)
C20 C15 N1 120.2(2)
C16 C15 N1 117.3(2)
C17 C16 C15 117.5(2)
C17 C16 C23 120.4(2)
C15 C16 C23 122.1(2)
C18 C17 C16 121.8(2)
C18 C17 H17A 119.1
C16 C17 H17A 119.1
C19 C18 C17 118.8(2)
C19 C18 C22 120.1(3)
C17 C18 C22 121.0(3)
C18 C19 C20 121.8(2)
C18 C19 H19A 119.1
C20 C19 H19A 119.1
C15 C20 C19 117.3(2)
C15 C20 C21 122.8(2)
C19 C20 C21 119.8(2)
C20 C21 H21A 109.5
C20 C21 H21B 109.5
H21A C21 H21B 109.5
C20 C21 H21C 109.5
H21A C21 H21C 109.5
H21B C21 H21C 109.5
C18 C22 H22A 109.5
C18 C22 H22B 109.5
H22A C22 H22B 109.5
C18 C22 H22C 109.5
H22A C22 H22C 109.5
H22B C22 H22C 109.5
C16 C23 H23A 109.5
C16 C23 H23B 109.5
H23A C23 H23B 109.5
C16 C23 H23C 109.5
H23A C23 H23C 109.5
H23B C23 H23C 109.5
C29 C24 C25 122.1(2)
C29 C24 N2 120.11(19)
C25 C24 N2 117.61(18)
C26 C25 C24 117.8(2)
C26 C25 C32 120.0(2)
C24 C25 C32 122.2(2)
C27 C26 C25 121.6(2)
C27 C26 H26A 119.2
C25 C26 H26A 119.2
C26 C27 C28 118.3(2)
C26 C27 C31 120.8(2)
C28 C27 C31 120.9(2)
C27 C28 C29 122.3(2)
C27 C28 H28A 118.9
C29 C28 H28A 118.9
C24 C29 C28 117.1(2)
C24 C29 C30 122.5(2)
C28 C29 C30 120.3(2)
C29 C30 H30A 109.5
C29 C30 H30B 109.5
H30A C30 H30B 109.5
C29 C30 H30D 109.5
H30A C30 H30D 109.5
H30B C30 H30D 109.5
C27 C31 H31A 109.5
C27 C31 H31D 109.5
H31A C31 H31D 109.5
C27 C31 H31B 109.5
H31A C31 H31B 109.5
H31D C31 H31B 109.5
C25 C32 H32D 109.5
C25 C32 H32A 109.5
H32D C32 H32A 109.5
C25 C32 H32B 109.5
H32D C32 H32B 109.5
H32A C32 H32B 109.5

loop_
_geom_bond_atom_site_label_1
_geom_bond_atom_site_label_2
_geom_bond_distance
Ir1 C1 1.998(2)
Ir1 C7 2.113(2)
Ir1 C14 2.125(2)
Ir1 C11 2.191(2)
Ir1 C10 2.222(2)
Ir1 Cl1 2.3631(6)
O1 C2 1.204(3)
C1 N2 1.375(3)
C1 N1 1.384(3)
N1 C2 1.412(3)
N1 C15 1.466(3)
C2 C3 1.512(3)
N2 C4 1.410(3)
N2 C24 1.467(3)
O2 C4 1.198(3)
C3 C4 1.510(3)
C3 C6 1.524(3)
C3 C5 1.552(3)
C5 H5A 0.9600
C5 H5B 0.9600
C5 H5C 0.9600
C6 H6A 0.9600
C6 H6B 0.9600
C6 H6C 0.9600
C7 C14 1.413(3)
C7 C8 1.510(3)
C7 H7A 0.9800
C8 C9 1.536(3)
C8 H8A 0.9700
C8 H8B 0.9700
C9 C10 1.521(3)
C9 H9A 0.9700
C9 H9B 0.9700
C10 C11 1.388(3)
C10 H10A 0.9800
C11 C12 1.511(4)
C11 H11A 0.9800
C12 C13 1.529(4)
C12 H12A 0.9700
C12 H12B 0.9700
C13 C14 1.528(3)
C13 H13A 0.9700
C13 H13B 0.9700
C14 H14A 0.9800
C15 C20 1.387(3)
C15 C16 1.404(3)
C16 C17 1.392(3)
C16 C23 1.506(4)
C17 C18 1.385(4)
C17 H17A 0.9300
C18 C19 1.384(4)
C18 C22 1.516(3)
C19 C20 1.403(3)
C19 H19A 0.9300
C20 C21 1.498(3)
C21 H21A 0.9600
C21 H21B 0.9600
C21 H21C 0.9600
C22 H22A 0.9600
C22 H22B 0.9600
C22 H22C 0.9600
C23 H23A 0.9600
C23 H23B 0.9600
C23 H23C 0.9600
C24 C29 1.393(3)
C24 C25 1.396(3)
C25 C26 1.392(3)
C25 C32 1.506(3)
C26 C27 1.389(4)
C26 H26A 0.9300
C27 C28 1.389(4)
C27 C31 1.505(3)
C28 C29 1.394(3)
C28 H28A 0.9300
C29 C30 1.504(3)
C30 H30A 0.9600
C30 H30B 0.9600
C30 H30D 0.9600
C31 H31A 0.9600
C31 H31D 0.9600
C31 H31B 0.9600
C32 H32D 0.9600
C32 H32A 0.9600
C32 H32B 0.9600
